data_7028077
loop_
_publ_author_name
'Spence, Malcolm A.'
'Rosair, Georgina M.'
'Lindsell, W. Edward'

_publ_section_title
;
 Synthesis and characterisation of derivatives of
 monocyclopentadienylbis(arene-1,2-dithiolato)titanium(IV); crystal
 structures of M[Ti(\h5-C5Me5)(1,2-S2C6H4)2] [M&#x2005;=&#x2005;Tl or
 N(PPh3)2]
;
_journal_issue 10
_journal_name_full 'Journal of the Chemical Society, Dalton Transactions'
_journal_page_first 1581
_journal_paper_doi 10.1039/a800890f
_journal_year 1998
_chemical_formula_sum 'C61 H59 Cl6 N P2 S4 Ti'
_chemical_formula_weight 1256.87
_chemical_name_systematic
; 
 ? 
;
_space_group_IT_number 2
_symmetry_cell_setting triclinic
_symmetry_space_group_name_Hall '-P 1'
_symmetry_space_group_name_H-M 'P -1'
_atom_sites_solution_hydrogens geom
_atom_sites_solution_primary direct
_atom_sites_solution_secondary difmap
_audit_creation_method SHELXL
_cell_angle_alpha 89.08(2)
_cell_angle_beta 88.04(2)
_cell_angle_gamma 89.859(14)
_cell_formula_units_Z 2
_cell_length_a 11.473(3)
_cell_length_b 15.545(4)
_cell_length_c 16.778(6)
_cell_measurement_reflns_used 27
_cell_measurement_temperature 160(2)
_cell_measurement_theta_max 13.16
_cell_measurement_theta_min 3.58
_cell_volume 2990.2(15)
_computing_cell_refinement 'Siemens XSCANS'
_computing_data_collection 'Siemens XSCANS'
_computing_data_reduction 'Siemens SHELXTL'
_computing_molecular_graphics 'Siemens SHELXTL'
_computing_publication_material 'Siemens SHELXTL'
_computing_structure_refinement 'SHELXL-93 (Sheldrick, 1993)'
_computing_structure_solution 'SHELXS-86 (Sheldrick, 1990)'
_diffrn_ambient_temperature 160(2)
_diffrn_measurement_device 'Siemens P4'
_diffrn_measurement_method '\w scans'
_diffrn_radiation_monochromator graphite
_diffrn_radiation_source 'fine-focus sealed tube'
_diffrn_radiation_type MoK\a
_diffrn_radiation_wavelength 0.71073
_diffrn_reflns_av_R_equivalents 0.0681
_diffrn_reflns_av_sigmaI/netI 0.1073
_diffrn_reflns_limit_h_max 1
_diffrn_reflns_limit_h_min -13
_diffrn_reflns_limit_k_max 18
_diffrn_reflns_limit_k_min -18
_diffrn_reflns_limit_l_max 19
_diffrn_reflns_limit_l_min -19
_diffrn_reflns_number 12059
_diffrn_reflns_theta_max 25.00
_diffrn_reflns_theta_min 1.77
_diffrn_standards_decay_% 8.5
_diffrn_standards_interval_count 97
_diffrn_standards_number 3
_exptl_absorpt_coefficient_mu 0.644
_exptl_absorpt_correction_T_max 0.621
_exptl_absorpt_correction_T_min 0.516
_exptl_absorpt_correction_type 'semi-empirical via \y scans'
_exptl_crystal_colour red
_exptl_crystal_density_diffrn 1.396
_exptl_crystal_density_meas ?
_exptl_crystal_description needle
_exptl_crystal_F_000 1300
_exptl_crystal_size_max 0.50
_exptl_crystal_size_mid 0.22
_exptl_crystal_size_min 0.14
_refine_diff_density_max 0.556
_refine_diff_density_min -0.551
_refine_diff_density_rms 0.095
_refine_ls_extinction_method none
_refine_ls_goodness_of_fit_all 1.058
_refine_ls_goodness_of_fit_obs 1.123
_refine_ls_hydrogen_treatment constr
_refine_ls_matrix_type full
_refine_ls_number_parameters 676
_refine_ls_number_reflns 10377
_refine_ls_number_restraints 0
_refine_ls_restrained_S_all 1.122
_refine_ls_restrained_S_obs 1.123
_refine_ls_R_factor_all 0.1267
_refine_ls_R_factor_obs 0.0646
_refine_ls_shift/esd_max 0.000
_refine_ls_shift/esd_mean 0.000
_refine_ls_structure_factor_coef Fsqd
_refine_ls_weighting_details 'w=1/[\s^2^(Fo^2^)+(0.0618P)^2^+6.0023P] where P=(Fo^2^+2Fc^2^)/3'
_refine_ls_weighting_scheme calc
_refine_ls_wR_factor_all 0.1893
_refine_ls_wR_factor_obs 0.1451
_reflns_number_observed 6296
_reflns_number_total 10398
_reflns_observed_criterion >2sigma(I)
_cod_data_source_file f800890sup1.cif
_cod_data_source_block 7
_cod_depositor_comments
;
The following automatic conversions were performed:

'_symmetry_cell_setting' value 'Triclinic' changed to 'triclinic'
according to /home/saulius/struct/CIF-dictionaries/cif_core.dic
dictionary named 'cif_core.dic' version 2.4.2 from 2011-04-26.

Automatic conversion script
Id: cif_fix_values 1891 2012-01-12 08:04:46Z andrius 

The following automatic conversions were performed:

'_exptl_crystal_density_meas' value 'not measured' was changed to '?'
- the value is perceived as not measured.

Automatic conversion script
Id: cif_fix_values 3008 2015-01-20 13:52:24Z robertas 

The following automatic conversions were performed:

'_refine_ls_weighting_scheme' value 'calc
w=1/[\s^2^(Fo^2^)+(0.0618P)^2^+6.0023P] where P=(Fo^2^+2Fc^2^)/3' was
changed to 'calc'. New tag '_refine_ls_weighting_details' was
created. The value of the new tag was set to
'w=1/[\s^2^(Fo^2^)+(0.0618P)^2^+6.0023P] where P=(Fo^2^+2Fc^2^)/3'.

Automatic conversion script
Id: cif_fix_values 3143 2015-03-26 13:38:13Z robertas 
;
_cod_original_sg_symbol_H-M P-1
_cod_database_code 7028077

loop_
_symmetry_equiv_pos_as_xyz
'x, y, z'
'-x, -y, -z'

loop_
_atom_site_aniso_label
_atom_site_aniso_U_11
_atom_site_aniso_U_22
_atom_site_aniso_U_33
_atom_site_aniso_U_23
_atom_site_aniso_U_13
_atom_site_aniso_U_12
Ti1 0.0185(5) 0.0195(5) 0.0211(5) -0.0017(4) -0.0015(4) -0.0006(4)
N1 0.019(2) 0.028(3) 0.033(3) -0.001(2) -0.005(2) 0.000(2)
P1 0.0169(6) 0.0186(8) 0.0250(8) 0.0007(6) -0.0016(6) -0.0022(6)
P2 0.0167(6) 0.0218(8) 0.0223(8) -0.0006(6) -0.0008(6) -0.0010(6)
S1 0.0337(8) 0.0240(8) 0.0272(8) -0.0009(6) 0.0084(6) 0.0029(6)
S2 0.0417(8) 0.0291(9) 0.0223(8) 0.0011(7) 0.0000(7) 0.0087(7)
S3 0.0209(7) 0.0303(8) 0.0273(8) 0.0004(6) 0.0006(6) -0.0011(6)
S4 0.0278(7) 0.0273(8) 0.0225(8) -0.0029(6) -0.0041(6) -0.0028(6)
C10 0.022(3) 0.025(3) 0.037(4) -0.005(3) -0.006(3) 0.000(2)
C11 0.027(3) 0.030(3) 0.031(3) -0.006(3) -0.008(3) -0.005(3)
C12 0.022(3) 0.022(3) 0.038(4) -0.010(3) -0.002(3) -0.005(2)
C13 0.021(3) 0.018(3) 0.037(4) 0.000(3) -0.008(2) -0.007(2)
C14 0.021(3) 0.026(3) 0.033(3) -0.007(3) 0.003(2) -0.007(2)
C15 0.024(3) 0.046(4) 0.068(5) -0.004(4) -0.016(3) 0.001(3)
C16 0.051(4) 0.049(4) 0.033(4) -0.009(3) -0.012(3) -0.006(3)
C17 0.039(4) 0.031(4) 0.051(4) -0.014(3) 0.007(3) -0.001(3)
C18 0.028(3) 0.017(3) 0.054(4) 0.003(3) -0.001(3) -0.004(2)
C19 0.035(3) 0.036(4) 0.043(4) -0.003(3) 0.010(3) -0.007(3)
C20 0.023(3) 0.024(3) 0.026(3) 0.001(3) -0.004(2) 0.006(2)
C21 0.041(3) 0.028(3) 0.025(3) -0.002(3) -0.010(3) 0.003(3)
C22 0.055(4) 0.025(4) 0.055(5) -0.002(3) -0.023(4) -0.005(3)
C23 0.043(4) 0.027(4) 0.066(5) 0.015(4) -0.004(4) -0.009(3)
C24 0.029(3) 0.039(4) 0.038(4) 0.012(3) 0.009(3) 0.002(3)
C25 0.021(3) 0.028(3) 0.029(3) 0.004(3) -0.003(2) 0.006(2)
C30 0.029(3) 0.022(3) 0.033(4) -0.002(3) -0.011(3) -0.007(2)
C31 0.020(3) 0.035(4) 0.053(4) -0.014(3) -0.004(3) -0.005(3)
C32 0.033(3) 0.038(4) 0.064(5) -0.016(4) -0.022(4) 0.013(3)
C33 0.049(4) 0.023(3) 0.064(5) -0.006(3) -0.036(4) 0.001(3)
C34 0.047(4) 0.020(3) 0.040(4) -0.001(3) -0.019(3) 0.001(3)
C35 0.027(3) 0.023(3) 0.029(3) -0.007(3) -0.007(2) -0.007(2)
C40 0.021(3) 0.020(3) 0.025(3) 0.000(2) -0.003(2) 0.000(2)
C41 0.026(3) 0.045(4) 0.023(3) -0.001(3) -0.001(3) -0.008(3)
C42 0.025(3) 0.051(4) 0.040(4) -0.004(3) -0.006(3) -0.013(3)
C43 0.040(4) 0.039(4) 0.030(4) -0.004(3) -0.013(3) -0.010(3)
C44 0.046(4) 0.040(4) 0.024(3) -0.002(3) -0.001(3) -0.006(3)
C45 0.039(3) 0.028(3) 0.033(4) -0.002(3) 0.007(3) -0.004(3)
C50 0.015(2) 0.030(3) 0.027(3) -0.007(3) -0.005(2) -0.002(2)
C51 0.029(3) 0.031(3) 0.025(3) 0.003(3) -0.004(3) 0.002(3)
C52 0.039(3) 0.044(4) 0.026(3) 0.007(3) 0.001(3) 0.002(3)
C53 0.031(3) 0.056(5) 0.027(4) -0.009(3) 0.001(3) 0.006(3)
C54 0.028(3) 0.044(4) 0.037(4) -0.005(3) -0.003(3) 0.011(3)
C55 0.029(3) 0.035(4) 0.036(4) -0.001(3) -0.002(3) 0.004(3)
C60 0.025(3) 0.020(3) 0.024(3) -0.006(2) 0.002(2) -0.007(2)
C61 0.027(3) 0.037(4) 0.033(4) -0.003(3) -0.004(3) -0.008(3)
C62 0.031(3) 0.034(4) 0.042(4) -0.003(3) 0.000(3) -0.013(3)
C63 0.061(4) 0.031(4) 0.029(4) 0.000(3) 0.006(3) -0.021(3)
C64 0.048(4) 0.025(3) 0.036(4) -0.001(3) -0.007(3) 0.001(3)
C65 0.029(3) 0.029(4) 0.037(4) 0.003(3) -0.006(3) -0.006(3)
C70 0.020(3) 0.016(3) 0.034(3) -0.007(2) 0.001(2) 0.004(2)
C71 0.027(3) 0.024(3) 0.032(4) -0.001(3) -0.003(3) -0.001(2)
C72 0.040(4) 0.032(4) 0.053(5) -0.011(3) -0.016(3) 0.001(3)
C73 0.030(3) 0.035(4) 0.070(6) -0.013(4) -0.008(3) -0.008(3)
C74 0.023(3) 0.034(4) 0.076(6) 0.001(4) 0.009(3) -0.008(3)
C75 0.024(3) 0.028(3) 0.041(4) -0.001(3) 0.001(3) 0.001(3)
C80 0.017(2) 0.027(3) 0.025(3) 0.004(3) 0.002(2) 0.003(2)
C81 0.030(3) 0.036(4) 0.031(4) 0.003(3) 0.008(3) 0.002(3)
C82 0.037(3) 0.046(4) 0.034(4) 0.020(3) 0.008(3) 0.014(3)
C83 0.028(3) 0.071(6) 0.032(4) 0.014(4) -0.001(3) 0.013(3)
C84 0.035(3) 0.068(5) 0.026(4) -0.009(3) -0.006(3) -0.001(3)
C85 0.024(3) 0.039(4) 0.031(3) -0.003(3) -0.003(3) 0.000(3)
C90 0.019(3) 0.032(3) 0.022(3) -0.001(3) 0.001(2) -0.001(2)
C91 0.027(3) 0.029(3) 0.027(3) 0.002(3) 0.000(2) -0.004(3)
C92 0.027(3) 0.046(4) 0.029(3) 0.006(3) -0.002(3) -0.015(3)
C93 0.023(3) 0.054(4) 0.023(3) -0.003(3) 0.001(2) 0.003(3)
C94 0.032(3) 0.045(4) 0.026(3) -0.005(3) -0.001(3) 0.012(3)
C95 0.029(3) 0.031(4) 0.028(3) 0.000(3) 0.002(3) 0.005(3)
C100 0.048(4) 0.064(5) 0.049(5) 0.017(4) -0.002(4) -0.004(4)
C101 0.038(4) 0.033(4) 0.079(6) 0.004(4) -0.015(4) 0.001(3)
C102 0.057(5) 0.055(5) 0.054(5) -0.009(4) 0.004(4) -0.010(4)
Cl1 0.091(2) 0.0408(11) 0.0572(13) 0.0009(10) -0.0078(11) -0.0101(11)
Cl2 0.0685(13) 0.090(2) 0.0479(12) 0.0204(11) -0.0002(10) -0.0153(12)
Cl3 0.0518(10) 0.0422(11) 0.0596(12) 0.0010(9) -0.0019(9) -0.0034(8)
Cl4 0.0414(9) 0.0645(13) 0.0520(11) 0.0118(10) 0.0039(8) 0.0188(9)
Cl5 0.100(2) 0.092(2) 0.0606(15) -0.0007(13) 0.0022(13) 0.032(2)
Cl6 0.085(2) 0.0667(15) 0.083(2) -0.0263(13) 0.0097(13) -0.0103(13)

loop_
_atom_site_label
_atom_site_type_symbol
_atom_site_fract_x
_atom_site_fract_y
_atom_site_fract_z
_atom_site_U_iso_or_equiv
_atom_site_thermal_displace_type
_atom_site_occupancy
_atom_site_calc_flag
_atom_site_refinement_flags
Ti1 Ti 0.44238(8) 0.84551(6) 0.24746(6) 0.0197(2) Uani 1 d .
N1 N 0.9972(4) 0.4139(3) 0.2149(3) 0.0266(11) Uani 1 d .
P1 P 0.89000(11) 0.47723(9) 0.20372(9) 0.0202(3) Uani 1 d .
P2 P 1.02865(11) 0.31540(9) 0.21040(9) 0.0203(3) Uani 1 d .
S1 S 0.53822(13) 0.72766(10) 0.17742(9) 0.0285(3) Uani 1 d .
S2 S 0.44040(14) 0.74258(10) 0.35715(9) 0.0311(4) Uani 1 d .
S3 S 0.24417(12) 0.86112(10) 0.29822(9) 0.0262(3) Uani 1 d .
S4 S 0.34249(12) 0.85991(10) 0.12142(9) 0.0258(3) Uani 1 d .
C10 C 0.6325(5) 0.8968(4) 0.2758(4) 0.0278(13) Uani 1 d .
C11 C 0.5563(5) 0.9265(4) 0.3375(4) 0.0294(14) Uani 1 d .
C12 C 0.4759(5) 0.9843(4) 0.3027(4) 0.0271(13) Uani 1 d .
C13 C 0.5016(5) 0.9907(4) 0.2205(4) 0.0250(13) Uani 1 d .
C14 C 0.5994(5) 0.9358(4) 0.2025(4) 0.0264(13) Uani 1 d .
C15 C 0.7368(5) 0.8400(5) 0.2869(5) 0.046(2) Uani 1 d .
H15A H 0.7748(5) 0.8288(5) 0.2349(5) 0.069 Uiso 1 calc R
H15B H 0.7119(5) 0.7855(5) 0.3121(5) 0.069 Uiso 1 calc R
H15C H 0.7919(5) 0.8687(5) 0.3210(5) 0.069 Uiso 1 calc R
C16 C 0.5659(6) 0.9072(5) 0.4258(4) 0.044(2) Uani 1 d .
H16A H 0.5020(6) 0.9357(5) 0.4554(4) 0.066 Uiso 1 calc R
H16B H 0.6407(6) 0.9285(5) 0.4439(4) 0.066 Uiso 1 calc R
H16C H 0.5612(6) 0.8449(5) 0.4353(4) 0.066 Uiso 1 calc R
C17 C 0.3872(6) 1.0363(4) 0.3498(4) 0.040(2) Uani 1 d .
H17A H 0.3876(6) 1.0184(4) 0.4061(4) 0.061 Uiso 1 calc R
H17B H 0.3095(6) 1.0268(4) 0.3291(4) 0.061 Uiso 1 calc R
H17C H 0.4068(6) 1.0975(4) 0.3449(4) 0.061 Uiso 1 calc R
C18 C 0.4429(5) 1.0508(4) 0.1640(4) 0.0330(15) Uani 1 d .
H18A H 0.4760(5) 1.0431(4) 0.1100(4) 0.050 Uiso 1 calc R
H18B H 0.4549(5) 1.1103(4) 0.1804(4) 0.050 Uiso 1 calc R
H18C H 0.3591(5) 1.0384(4) 0.1647(4) 0.050 Uiso 1 calc R
C19 C 0.6589(5) 0.9230(4) 0.1226(4) 0.038(2) Uani 1 d .
H19A H 0.6189(5) 0.9571(4) 0.0821(4) 0.057 Uiso 1 calc R
H19B H 0.6563(5) 0.8620(4) 0.1090(4) 0.057 Uiso 1 calc R
H19C H 0.7403(5) 0.9416(4) 0.1245(4) 0.057 Uiso 1 calc R
C20 C 0.4610(5) 0.6422(4) 0.2236(3) 0.0246(13) Uani 1 d .
C21 C 0.4481(5) 0.5638(4) 0.1845(4) 0.0313(14) Uani 1 d .
H21 H 0.4793(5) 0.5579(4) 0.1317(4) 0.038 Uiso 1 calc R
C22 C 0.3913(6) 0.4958(4) 0.2213(5) 0.045(2) Uani 1 d .
H22 H 0.3832(6) 0.4433(4) 0.1938(5) 0.054 Uiso 1 calc R
C23 C 0.3453(6) 0.5032(4) 0.2989(5) 0.046(2) Uani 1 d .
H23 H 0.3057(6) 0.4559(4) 0.3241(5) 0.055 Uiso 1 calc R
C24 C 0.3571(5) 0.5786(4) 0.3387(4) 0.036(2) Uani 1 d .
H24 H 0.3252(5) 0.5835(4) 0.3914(4) 0.043 Uiso 1 calc R
C25 C 0.4160(5) 0.6490(4) 0.3024(3) 0.0260(13) Uani 1 d .
C30 C 0.1714(5) 0.9185(4) 0.2242(4) 0.0276(13) Uani 1 d .
C31 C 0.0645(5) 0.9600(4) 0.2412(4) 0.036(2) Uani 1 d .
H31 H 0.0325(5) 0.9589(4) 0.2942(4) 0.043 Uiso 1 calc R
C32 C 0.0060(6) 1.0022(4) 0.1822(5) 0.044(2) Uani 1 d .
H32 H -0.0669(6) 1.0287(4) 0.1947(5) 0.053 Uiso 1 calc R
C33 C 0.0512(6) 1.0066(4) 0.1056(5) 0.044(2) Uani 1 d .
H33 H 0.0106(6) 1.0373(4) 0.0657(5) 0.053 Uiso 1 calc R
C34 C 0.1561(6) 0.9664(4) 0.0863(4) 0.035(2) Uani 1 d .
H34 H 0.1870(6) 0.9693(4) 0.0331(4) 0.042 Uiso 1 calc R
C35 C 0.2171(5) 0.9211(4) 0.1451(4) 0.0259(13) Uani 1 d .
C40 C 0.7902(4) 0.4416(4) 0.1299(3) 0.0219(12) Uani 1 d .
C41 C 0.6838(5) 0.4052(4) 0.1530(4) 0.0316(14) Uani 1 d .
H41 H 0.6593(5) 0.4049(4) 0.2077(4) 0.038 Uiso 1 calc R
C42 C 0.6125(5) 0.3692(5) 0.0970(4) 0.038(2) Uani 1 d .
H42 H 0.5412(5) 0.3422(5) 0.1133(4) 0.046 Uiso 1 calc R
C43 C 0.6474(6) 0.3734(4) 0.0160(4) 0.036(2) Uani 1 d .
H43 H 0.5991(6) 0.3500(4) -0.0230(4) 0.043 Uiso 1 calc R
C44 C 0.7515(6) 0.4113(4) -0.0067(4) 0.037(2) Uani 1 d .
H44 H 0.7743(6) 0.4147(4) -0.0617(4) 0.044 Uiso 1 calc R
C45 C 0.8234(6) 0.4447(4) 0.0495(4) 0.0334(15) Uani 1 d .
H45 H 0.8959(6) 0.4698(4) 0.0332(4) 0.040 Uiso 1 calc R
C50 C 0.8055(4) 0.4905(4) 0.2958(3) 0.0241(13) Uani 1 d .
C51 C 0.8051(5) 0.4264(4) 0.3540(3) 0.0281(13) Uani 1 d .
H51 H 0.8509(5) 0.3761(4) 0.3456(3) 0.034 Uiso 1 calc R
C52 C 0.7399(5) 0.4341(4) 0.4235(4) 0.037(2) Uani 1 d .
H52 H 0.7392(5) 0.3891(4) 0.4626(4) 0.044 Uiso 1 calc R
C53 C 0.6743(5) 0.5091(5) 0.4362(4) 0.038(2) Uani 1 d .
H53 H 0.6299(5) 0.5155(5) 0.4846(4) 0.046 Uiso 1 calc R
C54 C 0.6738(5) 0.5723(4) 0.3802(4) 0.036(2) Uani 1 d .
H54 H 0.6285(5) 0.6226(4) 0.3893(4) 0.044 Uiso 1 calc R
C55 C 0.7400(5) 0.5642(4) 0.3082(4) 0.0333(15) Uani 1 d .
H55 H 0.7395(5) 0.6088(4) 0.2689(4) 0.040 Uiso 1 calc R
C60 C 0.9448(5) 0.5813(4) 0.1717(3) 0.0231(12) Uani 1 d .
C61 C 1.0579(5) 0.6055(4) 0.1905(4) 0.0323(14) Uani 1 d .
H61 H 1.1067(5) 0.5660(4) 0.2174(4) 0.039 Uiso 1 calc R
C62 C 1.0985(5) 0.6857(4) 0.1702(4) 0.036(2) Uani 1 d .
H62 H 1.1752(5) 0.7020(4) 0.1833(4) 0.043 Uiso 1 calc R
C63 C 1.0271(6) 0.7435(4) 0.1301(4) 0.040(2) Uani 1 d .
H63 H 1.0549(6) 0.7996(4) 0.1167(4) 0.048 Uiso 1 calc R
C64 C 0.9158(6) 0.7197(4) 0.1099(4) 0.036(2) Uani 1 d .
H64 H 0.8681(6) 0.7587(4) 0.0813(4) 0.044 Uiso 1 calc R
C65 C 0.8744(5) 0.6386(4) 0.1314(4) 0.0319(14) Uani 1 d .
H65 H 0.7976(5) 0.6223(4) 0.1186(4) 0.038 Uiso 1 calc R
C70 C 0.9120(4) 0.2462(3) 0.1795(4) 0.0233(13) Uani 1 d .
C71 C 0.8962(5) 0.2387(4) 0.0984(4) 0.0277(13) Uani 1 d .
H71 H 0.9497(5) 0.2646(4) 0.0608(4) 0.033 Uiso 1 calc R
C72 C 0.8010(6) 0.1926(4) 0.0726(5) 0.041(2) Uani 1 d .
H72 H 0.7883(6) 0.1880(4) 0.0171(5) 0.049 Uiso 1 calc R
C73 C 0.7253(6) 0.1539(4) 0.1273(5) 0.045(2) Uani 1 d .
H73 H 0.6608(6) 0.1222(4) 0.1093(5) 0.054 Uiso 1 calc R
C74 C 0.7419(5) 0.1605(4) 0.2073(5) 0.045(2) Uani 1 d .
H74 H 0.6895(5) 0.1328(4) 0.2445(5) 0.054 Uiso 1 calc R
C75 C 0.8363(5) 0.2080(4) 0.2346(4) 0.0311(14) Uani 1 d .
H75 H 0.8475(5) 0.2137(4) 0.2901(4) 0.037 Uiso 1 calc R
C80 C 1.0773(4) 0.2768(4) 0.3054(3) 0.0232(12) Uani 1 d .
C81 C 1.0934(5) 0.1894(4) 0.3208(4) 0.0325(14) Uani 1 d .
H81 H 1.0738(5) 0.1484(4) 0.2821(4) 0.039 Uiso 1 calc R
C82 C 1.1383(5) 0.1621(5) 0.3930(4) 0.039(2) Uani 1 d .
H82 H 1.1502(5) 0.1025(5) 0.4033(4) 0.047 Uiso 1 calc R
C83 C 1.1649(5) 0.2206(5) 0.4487(4) 0.044(2) Uani 1 d .
H83 H 1.1957(5) 0.2011(5) 0.4977(4) 0.053 Uiso 1 calc R
C84 C 1.1483(6) 0.3084(5) 0.4359(4) 0.043(2) Uani 1 d .
H84 H 1.1666(6) 0.3485(5) 0.4757(4) 0.051 Uiso 1 calc R
C85 C 1.1041(5) 0.3365(4) 0.3633(4) 0.0309(14) Uani 1 d .
H85 H 1.0922(5) 0.3962(4) 0.3534(4) 0.037 Uiso 1 calc R
C90 C 1.1479(4) 0.2995(4) 0.1383(3) 0.0243(13) Uani 1 d .
C91 C 1.2013(5) 0.3701(4) 0.1017(3) 0.0275(13) Uani 1 d .
H91 H 1.1751(5) 0.4265(4) 0.1137(3) 0.033 Uiso 1 calc R
C92 C 1.2945(5) 0.3578(4) 0.0467(4) 0.0338(15) Uani 1 d .
H92 H 1.3310(5) 0.4060(4) 0.0209(4) 0.041 Uiso 1 calc R
C93 C 1.3328(5) 0.2759(4) 0.0300(4) 0.0334(15) Uani 1 d .
H93 H 1.3971(5) 0.2677(4) -0.0063(4) 0.040 Uiso 1 calc R
C94 C 1.2780(5) 0.2051(5) 0.0661(4) 0.035(2) Uani 1 d .
H94 H 1.3034(5) 0.1486(5) 0.0533(4) 0.042 Uiso 1 calc R
C95 C 1.1865(5) 0.2170(4) 0.1205(4) 0.0293(14) Uani 1 d .
H95 H 1.1499(5) 0.1685(4) 0.1458(4) 0.035 Uiso 1 calc R
C100 C 0.5172(7) 0.3163(6) 0.3355(4) 0.054(2) Uani 1 d .
H10A H 0.5959(7) 0.2937(6) 0.3215(4) 0.065 Uiso 1 calc R
H10B H 0.5184(7) 0.3793(6) 0.3264(4) 0.065 Uiso 1 calc R
C101 C 0.0862(6) 0.6817(4) 0.3894(5) 0.050(2) Uani 1 d .
H10C H 0.1209(6) 0.7086(4) 0.4361(5) 0.060 Uiso 1 calc R
H10D H 0.1464(6) 0.6807(4) 0.3457(5) 0.060 Uiso 1 calc R
C102 C 0.8589(7) 0.1033(5) 0.4904(5) 0.055(2) Uani 1 d .
H10E H 0.8407(7) 0.0857(5) 0.5464(5) 0.067 Uiso 1 calc R
H10F H 0.9353(7) 0.1329(5) 0.4887(5) 0.067 Uiso 1 calc R
Cl1 Cl 0.4141(2) 0.26947(13) 0.27275(13) 0.0628(6) Uani 1 d .
Cl2 Cl 0.4841(2) 0.2940(2) 0.43760(13) 0.0690(6) Uani 1 d .
Cl3 Cl 0.0454(2) 0.57502(12) 0.41492(12) 0.0512(5) Uani 1 d .
Cl4 Cl -0.0319(2) 0.74369(13) 0.35924(12) 0.0529(5) Uani 1 d .
Cl5 Cl 0.7525(2) 0.1746(2) 0.45869(15) 0.0845(8) Uani 1 d .
Cl6 Cl 0.8694(2) 0.0114(2) 0.4318(2) 0.0782(7) Uani 1 d .

loop_
_atom_type_symbol
_atom_type_description
_atom_type_scat_dispersion_real
_atom_type_scat_dispersion_imag
_atom_type_scat_source
C C 0.0033 0.0016 'International Tables Vol C Tables 4.2.6.8 and 6.1.1.4'
H H 0.0000 0.0000 'International Tables Vol C Tables 4.2.6.8 and 6.1.1.4'
N N 0.0061 0.0033 'International Tables Vol C Tables 4.2.6.8 and 6.1.1.4'
P P 0.1023 0.0942 'International Tables Vol C Tables 4.2.6.8 and 6.1.1.4'
S S 0.1246 0.1234 'International Tables Vol C Tables 4.2.6.8 and 6.1.1.4'
Ti Ti 0.2776 0.4457 'International Tables Vol C Tables 4.2.6.8 and 6.1.1.4'
Cl Cl 0.1484 0.1585 'International Tables Vol C Tables 4.2.6.8 and 6.1.1.4'

loop_
_geom_angle_atom_site_label_1
_geom_angle_atom_site_label_2
_geom_angle_atom_site_label_3
_geom_angle
C14 Ti1 C10 34.8(2)
C14 Ti1 C13 35.0(2)
C10 Ti1 C13 57.5(2)
C14 Ti1 C12 57.4(2)
C10 Ti1 C12 57.1(2)
C13 Ti1 C12 34.1(2)
C14 Ti1 C11 57.6(2)
C10 Ti1 C11 34.3(2)
C13 Ti1 C11 57.2(2)
C12 Ti1 C11 34.4(2)
C14 Ti1 S3 138.10(15)
C10 Ti1 S3 138.6(2)
C13 Ti1 S3 103.14(14)
C12 Ti1 S3 86.05(14)
C11 Ti1 S3 104.4(2)
C14 Ti1 S2 127.5(2)
C10 Ti1 S2 93.1(2)
C13 Ti1 S2 138.6(2)
C12 Ti1 S2 106.9(2)
C11 Ti1 S2 82.0(2)
S3 Ti1 S2 79.33(6)
C14 Ti1 S1 88.15(14)
C10 Ti1 S1 87.32(15)
C13 Ti1 S1 120.22(15)
C12 Ti1 S1 143.05(14)
C11 Ti1 S1 117.63(15)
S3 Ti1 S1 130.86(7)
S2 Ti1 S1 82.33(6)
C14 Ti1 S4 93.0(2)
C10 Ti1 S4 127.2(2)
C13 Ti1 S4 84.44(15)
C12 Ti1 S4 110.5(2)
C11 Ti1 S4 141.5(2)
S3 Ti1 S4 80.41(6)
S2 Ti1 S4 135.62(7)
S1 Ti1 S4 81.84(6)
P2 N1 P1 140.4(3)
N1 P1 C60 108.8(3)
N1 P1 C40 113.3(3)
C60 P1 C40 107.6(3)
N1 P1 C50 111.8(3)
C60 P1 C50 108.2(3)
C40 P1 C50 107.0(2)
N1 P2 C80 110.1(3)
N1 P2 C70 115.3(2)
C80 P2 C70 108.4(3)
N1 P2 C90 109.8(3)
C80 P2 C90 107.1(2)
C70 P2 C90 105.6(3)
C20 S1 Ti1 98.3(2)
C25 S2 Ti1 98.2(2)
C30 S3 Ti1 105.5(2)
C35 S4 Ti1 104.5(2)
C11 C10 C14 108.5(5)
C11 C10 C15 125.6(6)
C14 C10 C15 125.7(6)
C11 C10 Ti1 73.4(3)
C14 C10 Ti1 72.3(3)
C15 C10 Ti1 124.3(4)
C10 C11 C12 107.7(5)
C10 C11 C16 126.2(6)
C12 C11 C16 125.9(6)
C10 C11 Ti1 72.3(3)
C12 C11 Ti1 72.6(3)
C16 C11 Ti1 125.2(4)
C13 C12 C11 108.7(5)
C13 C12 C17 126.9(6)
C11 C12 C17 124.1(6)
C13 C12 Ti1 72.6(3)
C11 C12 Ti1 73.0(3)
C17 C12 Ti1 125.4(4)
C12 C13 C14 108.1(5)
C12 C13 C18 124.9(5)
C14 C13 C18 126.8(6)
C12 C13 Ti1 73.3(3)
C14 C13 Ti1 72.2(3)
C18 C13 Ti1 124.5(4)
C10 C14 C13 107.0(5)
C10 C14 C19 125.8(5)
C13 C14 C19 127.2(6)
C10 C14 Ti1 72.9(3)
C13 C14 Ti1 72.8(3)
C19 C14 Ti1 120.9(4)
C21 C20 C25 118.4(6)
C21 C20 S1 120.7(5)
C25 C20 S1 120.7(4)
C22 C21 C20 121.1(6)
C21 C22 C23 120.3(6)
C24 C23 C22 119.9(6)
C23 C24 C25 120.7(6)
C24 C25 C20 119.5(6)
C24 C25 S2 120.1(5)
C20 C25 S2 120.3(5)
C31 C30 C35 118.5(6)
C31 C30 S3 121.2(5)
C35 C30 S3 120.3(4)
C32 C31 C30 120.8(7)
C33 C32 C31 121.0(6)
C32 C33 C34 120.0(6)
C33 C34 C35 120.4(7)
C34 C35 C30 119.3(5)
C34 C35 S4 121.9(5)
C30 C35 S4 118.6(4)
C41 C40 C45 119.3(5)
C41 C40 P1 120.6(4)
C45 C40 P1 120.0(4)
C40 C41 C42 120.7(6)
C41 C42 C43 119.1(6)
C44 C43 C42 119.9(6)
C43 C44 C45 120.6(6)
C44 C45 C40 120.3(6)
C55 C50 C51 119.6(6)
C55 C50 P1 120.4(5)
C51 C50 P1 120.1(4)
C52 C51 C50 121.2(6)
C51 C52 C53 119.1(6)
C54 C53 C52 120.4(6)
C53 C54 C55 120.6(6)
C50 C55 C54 119.1(6)
C65 C60 C61 119.8(6)
C65 C60 P1 120.5(4)
C61 C60 P1 119.7(5)
C62 C61 C60 120.4(6)
C61 C62 C63 119.8(6)
C64 C63 C62 120.4(6)
C63 C64 C65 119.6(6)
C60 C65 C64 120.1(6)
C75 C70 C71 121.1(5)
C75 C70 P2 121.1(5)
C71 C70 P2 117.6(4)
C70 C71 C72 119.2(6)
C73 C72 C71 120.0(7)
C74 C73 C72 120.7(6)
C73 C74 C75 120.2(6)
C70 C75 C74 118.8(6)
C81 C80 C85 119.6(6)
C81 C80 P2 121.4(5)
C85 C80 P2 118.9(4)
C82 C81 C80 120.0(6)
C83 C82 C81 120.1(6)
C82 C83 C84 121.6(6)
C83 C84 C85 118.8(6)
C80 C85 C84 120.0(6)
C91 C90 C95 120.0(5)
C91 C90 P2 119.7(4)
C95 C90 P2 120.3(4)
C90 C91 C92 119.7(6)
C93 C92 C91 119.9(6)
C92 C93 C94 120.3(6)
C95 C94 C93 119.9(6)
C94 C95 C90 120.2(6)
Cl2 C100 Cl1 111.9(4)
Cl4 C101 Cl3 112.3(4)
Cl5 C102 Cl6 112.7(5)

loop_
_geom_bond_atom_site_label_1
_geom_bond_atom_site_label_2
_geom_bond_distance
Ti1 C14 2.381(6)
Ti1 C10 2.390(6)
Ti1 C13 2.390(6)
Ti1 C12 2.399(6)
Ti1 C11 2.404(6)
Ti1 S3 2.414(2)
Ti1 S2 2.419(2)
Ti1 S1 2.432(2)
Ti1 S4 2.446(2)
N1 P2 1.575(5)
N1 P1 1.588(5)
P1 C60 1.804(6)
P1 C40 1.809(6)
P1 C50 1.810(6)
P2 C80 1.800(6)
P2 C70 1.814(6)
P2 C90 1.814(5)
S1 C20 1.755(6)
S2 C25 1.761(6)
S3 C30 1.750(6)
S4 C35 1.760(6)
C10 C11 1.414(8)
C10 C14 1.426(9)
C10 C15 1.500(8)
C11 C12 1.418(8)
C11 C16 1.515(9)
C12 C13 1.403(8)
C12 C17 1.509(8)
C13 C14 1.435(8)
C13 C18 1.496(8)
C14 C19 1.499(8)
C20 C21 1.403(8)
C20 C25 1.408(8)
C21 C22 1.371(9)
C22 C23 1.394(10)
C23 C24 1.368(10)
C24 C25 1.407(8)
C30 C31 1.407(8)
C30 C35 1.411(8)
C31 C32 1.372(10)
C32 C33 1.369(11)
C33 C34 1.386(9)
C34 C35 1.407(8)
C40 C41 1.387(8)
C40 C45 1.389(8)
C41 C42 1.392(8)
C42 C43 1.404(9)
C43 C44 1.373(9)
C44 C45 1.383(9)
C50 C55 1.384(8)
C50 C51 1.384(8)
C51 C52 1.371(9)
C52 C53 1.402(9)
C53 C54 1.349(9)
C54 C55 1.411(9)
C60 C65 1.385(8)
C60 C61 1.400(8)
C61 C62 1.365(9)
C62 C63 1.396(10)
C63 C64 1.386(9)
C64 C65 1.386(9)
C70 C75 1.375(8)
C70 C71 1.386(8)
C71 C72 1.393(8)
C72 C73 1.374(10)
C73 C74 1.368(10)
C74 C75 1.407(9)
C80 C81 1.393(8)
C80 C85 1.397(8)
C81 C82 1.391(9)
C82 C83 1.357(10)
C83 C84 1.393(10)
C84 C85 1.398(9)
C90 C91 1.382(8)
C90 C95 1.391(8)
C91 C92 1.403(8)
C92 C93 1.376(9)
C93 C94 1.388(9)
C94 C95 1.381(8)
C100 Cl2 1.770(8)
C100 Cl1 1.775(8)
C101 Cl4 1.745(7)
C101 Cl3 1.765(7)
C102 Cl5 1.739(9)
C102 Cl6 1.747(8)
